data_4109856
loop_
_publ_author_name
'Zhongliang Zhu'
'Marcin Brynda'
'Robert J. Wright'
'Roland C. Fischer'
'W. Alexander Merrill'
'Eric Rivard'
'Robert Wolf'
'James C. Fettinger'
'Marilyn M. Olmstead'
'Philip P. Power'

_publ_contact_author_address
;
Department of Chemistry
University of California
Davis
CA 95616
UNITED STATES OF AMERICA
;
_publ_contact_author_email PPPOWER@UCDAVIS.EDU
_publ_contact_author_name 'P. P. Power'
_publ_section_title
;
 Synthesis and Characterization of the Homologous M-M Bonded Series
 Ar'MMAr' (M = Zn, Cd, or Hg; Ar' = C6H3-2,6-(C6H3-2,6-Pri2)2) and Related
 Arylmetal Halides and Hydride Species
;
_journal_name_full 'Journal of the American Chemical Society'
_journal_page_first 10847
_journal_page_last 10857
_journal_paper_doi 10.1021/ja072682x
_journal_volume 129
_journal_year 2007
_chemical_formula_moiety 'C60 H74 Cd2 I2'
_chemical_formula_sum 'C60 H74 Cd2 I2'
_chemical_formula_weight 1273.79
_chemical_melting_point 560
_chemical_name_common 'Compound 2'
_chemical_name_systematic
; 
 ? 
;
_space_group_IT_number 19
_symmetry_cell_setting orthorhombic
_symmetry_space_group_name_Hall 'P 2ac 2ab'
_symmetry_space_group_name_H-M 'P 21 21 21'
_atom_sites_solution_hydrogens geom
_atom_sites_solution_primary direct
_atom_sites_solution_secondary difmap
_audit_creation_method SHELXL-97
_cell_angle_alpha 90.00
_cell_angle_beta 90.00
_cell_angle_gamma 90.00
_cell_formula_units_Z 4
_cell_length_a 11.2906(8)
_cell_length_b 18.9150(12)
_cell_length_c 26.6677(17)
_cell_measurement_reflns_used 8243
_cell_measurement_temperature 90(2)
_cell_measurement_theta_max 29.60
_cell_measurement_theta_min 2.24
_cell_volume 5695.2(7)
_computing_cell_refinement 'SAINT (7.06a) (Bruker, 2004)'
_computing_data_collection 'Bruker SMART'
_computing_data_reduction 'SAINT (7.06a) (Bruker, 2004)'
_computing_molecular_graphics 'SHELXTL 5.1, XP (Sheldrick, 1994)'
_computing_publication_material SHELXL97
_computing_structure_refinement 'SHELXL-97 (Sheldrick, 1997)'
_computing_structure_solution 'SHELXS-97 (Sheldrick, 1990)'
_diffrn_ambient_temperature 90(2)
_diffrn_measured_fraction_theta_full 1.000
_diffrn_measured_fraction_theta_max 1.000
_diffrn_measurement_device_type 'Bruker SMART 1000'
_diffrn_measurement_method '\w and \f'
_diffrn_radiation_monochromator graphite
_diffrn_radiation_source 'fine-focus sealed tube'
_diffrn_radiation_type MoK\a
_diffrn_radiation_wavelength 0.71073
_diffrn_reflns_av_R_equivalents 0.0680
_diffrn_reflns_av_sigmaI/netI 0.0463
_diffrn_reflns_limit_h_max 13
_diffrn_reflns_limit_h_min -13
_diffrn_reflns_limit_k_max 22
_diffrn_reflns_limit_k_min -22
_diffrn_reflns_limit_l_max 32
_diffrn_reflns_limit_l_min -32
_diffrn_reflns_number 60827
_diffrn_reflns_theta_full 25.25
_diffrn_reflns_theta_max 25.25
_diffrn_reflns_theta_min 1.32
_diffrn_standards_number '50 frames remeasured'
_exptl_absorpt_coefficient_mu 1.865
_exptl_absorpt_correction_T_max 0.8072
_exptl_absorpt_correction_T_min 0.7183
_exptl_absorpt_correction_type multi-scan
_exptl_absorpt_process_details 'SADABS 2.10'
_exptl_crystal_colour colorless
_exptl_crystal_density_diffrn 1.486
_exptl_crystal_description plate
_exptl_crystal_F_000 2544
_exptl_crystal_size_max 0.19
_exptl_crystal_size_mid 0.16
_exptl_crystal_size_min 0.12
_refine_diff_density_max 1.015
_refine_diff_density_min -0.976
_refine_diff_density_rms 0.128
_refine_ls_abs_structure_details 'Flack H D (1983), Acta Cryst. A39, 876-881'
_refine_ls_abs_structure_Flack 0.00(3)
_refine_ls_extinction_method none
_refine_ls_goodness_of_fit_ref 1.103
_refine_ls_hydrogen_treatment constr
_refine_ls_matrix_type full
_refine_ls_number_parameters 593
_refine_ls_number_reflns 10329
_refine_ls_number_restraints 0
_refine_ls_restrained_S_all 1.103
_refine_ls_R_factor_all 0.0590
_refine_ls_R_factor_gt 0.0407
_refine_ls_shift/su_max 0.023
_refine_ls_shift/su_mean 0.000
_refine_ls_structure_factor_coef Fsqd
_refine_ls_weighting_details 'calc w=1/[\s^2^(Fo^2^)+(0.0193P)^2^+25.1278P] where P=(Fo^2^+2Fc^2^)/3'
_refine_ls_weighting_scheme calc
_refine_ls_wR_factor_gt 0.0804
_refine_ls_wR_factor_ref 0.0879
_reflns_number_gt 8649
_reflns_number_total 10329
_reflns_threshold_expression I>2\s(I)
_cod_data_source_file ja072682xsi20070417_053248_2.cif
_cod_data_source_block zz6fin
_cod_database_code 4109856

loop_
_symmetry_equiv_pos_as_xyz
'x, y, z'
'-x+1/2, -y, z+1/2'
'-x, y+1/2, -z+1/2'
'x+1/2, -y+1/2, -z'

loop_
_atom_site_label
_atom_site_type_symbol
_atom_site_fract_x
_atom_site_fract_y
_atom_site_fract_z
_atom_site_U_iso_or_equiv
_atom_site_adp_type
_atom_site_occupancy
_atom_site_symmetry_multiplicity
_atom_site_calc_flag
_atom_site_refinement_flags
I1 I 1.05300(5) 0.09758(3) 0.067780(18) 0.04065(16) Uani 1 1 d .
I2 I 0.85141(5) -0.07795(3) 0.041935(18) 0.03307(14) Uani 1 1 d .
Cd1 Cd 0.91060(4) 0.00639(3) 0.125189(17) 0.02246(12) Uani 1 1 d .
Cd2 Cd 1.00123(5) 0.00946(3) -0.013906(17) 0.02298(12) Uani 1 1 d .
C1 C 0.8694(5) -0.0057(4) 0.2033(2) 0.0155(14) Uani 1 1 d .
C2 C 0.7523(6) -0.0122(3) 0.2190(2) 0.0180(14) Uani 1 1 d .
C3 C 0.7274(6) -0.0224(3) 0.2695(2) 0.0188(15) Uani 1 1 d .
H3 H 0.6474 -0.0264 0.2802 0.023 Uiso 1 1 calc R
C4 C 0.8173(6) -0.0267(4) 0.3042(2) 0.0220(16) Uani 1 1 d .
H4 H 0.7995 -0.0351 0.3385 0.026 Uiso 1 1 calc R
C5 C 0.9347(6) -0.0188(4) 0.2889(2) 0.0203(15) Uani 1 1 d .
H5 H 0.9965 -0.0206 0.3130 0.024 Uiso 1 1 calc R
C6 C 0.9619(5) -0.0083(3) 0.2386(2) 0.0129(13) Uani 1 1 d .
C7 C 1.0866(5) 0.0042(3) 0.2199(2) 0.0136(13) Uani 1 1 d .
C8 C 1.1497(6) -0.0530(4) 0.1996(2) 0.0193(15) Uani 1 1 d .
C9 C 1.2595(6) -0.0394(4) 0.1778(3) 0.0220(17) Uani 1 1 d .
H9 H 1.3034 -0.0774 0.1637 0.026 Uiso 1 1 calc R
C10 C 1.3064(6) 0.0289(4) 0.1763(3) 0.0249(17) Uani 1 1 d .
H10 H 1.3816 0.0373 0.1614 0.030 Uiso 1 1 calc R
C11 C 1.2408(6) 0.0851(4) 0.1971(2) 0.0231(16) Uani 1 1 d .
H11 H 1.2726 0.1316 0.1968 0.028 Uiso 1 1 calc R
C12 C 1.1296(6) 0.0730(4) 0.2181(2) 0.0189(15) Uani 1 1 d .
C13 C 1.0610(6) 0.1351(4) 0.2389(3) 0.0228(16) Uani 1 1 d .
H13 H 0.9751 0.1232 0.2356 0.027 Uiso 1 1 calc R
C14 C 1.0805(8) 0.2041(4) 0.2111(3) 0.037(2) Uani 1 1 d .
H14A H 1.1630 0.2191 0.2152 0.055 Uiso 1 1 calc R
H14B H 1.0277 0.2404 0.2248 0.055 Uiso 1 1 calc R
H14C H 1.0634 0.1974 0.1754 0.055 Uiso 1 1 calc R
C15 C 1.0863(8) 0.1440(4) 0.2951(3) 0.0354(19) Uani 1 1 d .
H15A H 1.0634 0.1008 0.3130 0.053 Uiso 1 1 calc R
H15B H 1.0406 0.1840 0.3082 0.053 Uiso 1 1 calc R
H15C H 1.1710 0.1528 0.3002 0.053 Uiso 1 1 calc R
C16 C 1.1046(6) -0.1289(4) 0.2006(3) 0.0269(17) Uani 1 1 d .
H16 H 1.0199 -0.1278 0.2114 0.032 Uiso 1 1 calc R
C17 C 1.1095(8) -0.1644(4) 0.1491(3) 0.042(2) Uani 1 1 d .
H17A H 1.0518 -0.1421 0.1267 0.063 Uiso 1 1 calc R
H17B H 1.0907 -0.2148 0.1526 0.063 Uiso 1 1 calc R
H17C H 1.1892 -0.1592 0.1350 0.063 Uiso 1 1 calc R
C18 C 1.1736(7) -0.1714(4) 0.2392(3) 0.0335(19) Uani 1 1 d .
H18A H 1.2586 -0.1674 0.2323 0.050 Uiso 1 1 calc R
H18B H 1.1498 -0.2212 0.2374 0.050 Uiso 1 1 calc R
H18C H 1.1569 -0.1531 0.2728 0.050 Uiso 1 1 calc R
C19 C 0.6602(5) -0.0092(4) 0.1780(2) 0.0171(14) Uani 1 1 d .
C20 C 0.6139(6) -0.0729(4) 0.1592(3) 0.0201(16) Uani 1 1 d .
C21 C 0.5488(6) -0.0701(4) 0.1137(3) 0.0254(16) Uani 1 1 d .
H21 H 0.5147 -0.1119 0.1003 0.030 Uiso 1 1 calc R
C22 C 0.5353(6) -0.0069(5) 0.0892(3) 0.0325(19) Uani 1 1 d .
H22 H 0.4969 -0.0063 0.0575 0.039 Uiso 1 1 calc R
C23 C 0.5767(7) 0.0568(4) 0.1097(3) 0.0290(18) Uani 1 1 d .
H23 H 0.5621 0.1004 0.0931 0.035 Uiso 1 1 calc R
C24 C 0.6394(6) 0.0556(4) 0.1547(3) 0.0234(16) Uani 1 1 d .
C25 C 0.6713(6) 0.1253(4) 0.1806(3) 0.0255(17) Uani 1 1 d .
H25 H 0.7115 0.1131 0.2128 0.031 Uiso 1 1 calc R
C26 C 0.7564(9) 0.1720(5) 0.1507(4) 0.051(3) Uani 1 1 d .
H26A H 0.7218 0.1826 0.1179 0.076 Uiso 1 1 calc R
H26B H 0.8318 0.1471 0.1462 0.076 Uiso 1 1 calc R
H26C H 0.7701 0.2162 0.1690 0.076 Uiso 1 1 calc R
C27 C 0.5615(8) 0.1673(5) 0.1935(3) 0.043(2) Uani 1 1 d .
H27A H 0.5847 0.2127 0.2083 0.065 Uiso 1 1 calc R
H27B H 0.5136 0.1407 0.2177 0.065 Uiso 1 1 calc R
H27C H 0.5151 0.1757 0.1631 0.065 Uiso 1 1 calc R
C28 C 0.6352(7) -0.1445(4) 0.1843(3) 0.0271(17) Uani 1 1 d .
H28 H 0.6740 -0.1342 0.2173 0.033 Uiso 1 1 calc R
C29 C 0.5241(9) -0.1826(6) 0.1960(5) 0.075(4) Uani 1 1 d .
H29A H 0.4784 -0.1895 0.1652 0.112 Uiso 1 1 calc R
H29B H 0.4772 -0.1548 0.2199 0.112 Uiso 1 1 calc R
H29C H 0.5429 -0.2286 0.2108 0.112 Uiso 1 1 calc R
C30 C 0.7204(11) -0.1900(6) 0.1556(4) 0.079(4) Uani 1 1 d .
H30A H 0.7379 -0.2328 0.1749 0.119 Uiso 1 1 calc R
H30B H 0.7938 -0.1637 0.1496 0.119 Uiso 1 1 calc R
H30C H 0.6850 -0.2032 0.1233 0.119 Uiso 1 1 calc R
C31 C 1.0510(5) 0.0055(4) -0.0904(2) 0.0175(14) Uani 1 1 d .
C32 C 1.0597(6) -0.0595(3) -0.1160(2) 0.0170(15) Uani 1 1 d .
C33 C 1.0952(6) -0.0601(3) -0.1664(2) 0.0178(15) Uani 1 1 d .
H33 H 1.1016 -0.1039 -0.1836 0.021 Uiso 1 1 calc R
C34 C 1.1210(5) 0.0017(4) -0.1913(2) 0.0212(15) Uani 1 1 d .
H34 H 1.1423 0.0002 -0.2257 0.025 Uiso 1 1 calc R
C35 C 1.1164(6) 0.0657(3) -0.1668(2) 0.0143(14) Uani 1 1 d .
H35 H 1.1341 0.1082 -0.1842 0.017 Uiso 1 1 calc R
C36 C 1.0853(6) 0.0674(3) -0.1160(2) 0.0145(14) Uani 1 1 d .
C37 C 1.0843(6) 0.1377(3) -0.0885(2) 0.0124(13) Uani 1 1 d .
C38 C 0.9785(6) 0.1750(4) -0.0826(2) 0.0186(15) Uani 1 1 d .
C39 C 0.9795(7) 0.2375(4) -0.0542(2) 0.0208(16) Uani 1 1 d .
H39 H 0.9083 0.2635 -0.0500 0.025 Uiso 1 1 calc R
C40 C 1.0820(7) 0.2613(4) -0.0325(3) 0.0259(17) Uani 1 1 d .
H40 H 1.0816 0.3035 -0.0131 0.031 Uiso 1 1 calc R
C41 C 1.1856(7) 0.2239(4) -0.0389(3) 0.0257(17) Uani 1 1 d .
H41 H 1.2561 0.2412 -0.0239 0.031 Uiso 1 1 calc R
C42 C 1.1906(6) 0.1612(4) -0.0668(3) 0.0224(16) Uani 1 1 d .
C43 C 1.3082(6) 0.1220(4) -0.0737(3) 0.0273(18) Uani 1 1 d .
H43 H 1.2936 0.0810 -0.0966 0.033 Uiso 1 1 calc R
C44 C 1.3519(7) 0.0927(4) -0.0239(3) 0.038(2) Uani 1 1 d .
H44A H 1.4223 0.0634 -0.0296 0.057 Uiso 1 1 calc R
H44B H 1.2895 0.0639 -0.0086 0.057 Uiso 1 1 calc R
H44C H 1.3721 0.1319 -0.0015 0.057 Uiso 1 1 calc R
C45 C 1.4027(7) 0.1677(5) -0.0974(3) 0.046(2) Uani 1 1 d .
H45A H 1.4153 0.2099 -0.0766 0.069 Uiso 1 1 calc R
H45B H 1.3772 0.1821 -0.1310 0.069 Uiso 1 1 calc R
H45C H 1.4768 0.1410 -0.0998 0.069 Uiso 1 1 calc R
C46 C 0.8624(6) 0.1492(4) -0.1054(3) 0.0218(16) Uani 1 1 d .
H46 H 0.8779 0.1014 -0.1201 0.026 Uiso 1 1 calc R
C47 C 0.7640(8) 0.1409(6) -0.0680(4) 0.060(3) Uani 1 1 d .
H47A H 0.7408 0.1875 -0.0553 0.090 Uiso 1 1 calc R
H47B H 0.7912 0.1115 -0.0400 0.090 Uiso 1 1 calc R
H47C H 0.6959 0.1183 -0.0842 0.090 Uiso 1 1 calc R
C48 C 0.8252(9) 0.1973(5) -0.1480(4) 0.063(3) Uani 1 1 d .
H48A H 0.7542 0.1780 -0.1642 0.094 Uiso 1 1 calc R
H48B H 0.8894 0.2005 -0.1726 0.094 Uiso 1 1 calc R
H48C H 0.8077 0.2445 -0.1348 0.094 Uiso 1 1 calc R
C49 C 1.0310(6) -0.1266(3) -0.0890(2) 0.0144(15) Uani 1 1 d .
C50 C 0.9201(6) -0.1575(3) -0.0929(2) 0.0168(14) Uani 1 1 d .
C51 C 0.8995(6) -0.2212(4) -0.0680(3) 0.0229(16) Uani 1 1 d .
H51 H 0.8240 -0.2430 -0.0705 0.027 Uiso 1 1 calc R
C52 C 0.9871(7) -0.2532(4) -0.0398(3) 0.0261(17) Uani 1 1 d .
H52 H 0.9716 -0.2967 -0.0233 0.031 Uiso 1 1 calc R
C53 C 1.0966(7) -0.2219(4) -0.0355(3) 0.0236(16) Uani 1 1 d .
H53 H 1.1567 -0.2444 -0.0164 0.028 Uiso 1 1 calc R
C54 C 1.1207(6) -0.1570(4) -0.0591(3) 0.0211(16) Uani 1 1 d .
C55 C 1.2432(7) -0.1248(4) -0.0512(3) 0.0305(19) Uani 1 1 d .
H55 H 1.2452 -0.0797 -0.0708 0.037 Uiso 1 1 calc R
C56 C 1.2654(7) -0.1049(4) 0.0042(3) 0.037(2) Uani 1 1 d .
H56A H 1.2688 -0.1481 0.0245 0.055 Uiso 1 1 calc R
H56B H 1.2008 -0.0748 0.0162 0.055 Uiso 1 1 calc R
H56C H 1.3406 -0.0794 0.0070 0.055 Uiso 1 1 calc R
C57 C 1.3401(7) -0.1715(4) -0.0721(3) 0.0345(19) Uani 1 1 d .
H57A H 1.3459 -0.2146 -0.0520 0.052 Uiso 1 1 calc R
H57B H 1.4157 -0.1461 -0.0710 0.052 Uiso 1 1 calc R
H57C H 1.3214 -0.1839 -0.1069 0.052 Uiso 1 1 calc R
C58 C 0.8222(6) -0.1241(4) -0.1233(3) 0.0227(16) Uani 1 1 d .
H58 H 0.8454 -0.0739 -0.1297 0.027 Uiso 1 1 calc R
C59 C 0.7014(7) -0.1228(5) -0.0968(3) 0.035(2) Uani 1 1 d .
H59A H 0.6712 -0.1711 -0.0936 0.052 Uiso 1 1 calc R
H59B H 0.6457 -0.0944 -0.1165 0.052 Uiso 1 1 calc R
H59C H 0.7104 -0.1019 -0.0634 0.052 Uiso 1 1 calc R
C60 C 0.8077(7) -0.1600(4) -0.1741(3) 0.0307(19) Uani 1 1 d .
H60A H 0.8802 -0.1537 -0.1938 0.046 Uiso 1 1 calc R
H60B H 0.7407 -0.1388 -0.1920 0.046 Uiso 1 1 calc R
H60C H 0.7928 -0.2106 -0.1692 0.046 Uiso 1 1 calc R

loop_
_atom_site_aniso_label
_atom_site_aniso_U_11
_atom_site_aniso_U_22
_atom_site_aniso_U_33
_atom_site_aniso_U_23
_atom_site_aniso_U_13
_atom_site_aniso_U_12
I1 0.0641(4) 0.0400(3) 0.0178(2) -0.0067(2) 0.0106(3) -0.0264(3)
I2 0.0399(3) 0.0430(3) 0.0164(2) -0.0069(2) 0.0071(2) -0.0190(3)
Cd1 0.0228(3) 0.0316(3) 0.0130(2) -0.0009(2) 0.0018(2) -0.0001(2)
Cd2 0.0294(3) 0.0274(3) 0.0121(2) 0.0012(2) 0.0031(2) 0.0013(3)
C1 0.016(3) 0.022(4) 0.009(3) -0.005(3) -0.002(2) -0.008(3)
C2 0.022(4) 0.006(3) 0.026(4) 0.001(3) -0.004(3) 0.007(3)
C3 0.010(3) 0.022(4) 0.024(4) -0.001(3) 0.010(3) -0.001(3)
C4 0.027(4) 0.023(4) 0.016(3) 0.002(3) 0.005(3) -0.003(3)
C5 0.017(4) 0.028(4) 0.016(3) 0.003(3) 0.000(3) -0.006(3)
C6 0.015(3) 0.011(3) 0.012(3) 0.005(3) 0.000(2) -0.004(3)
C7 0.015(3) 0.012(3) 0.014(3) 0.002(3) -0.007(3) -0.007(3)
C8 0.016(4) 0.024(4) 0.018(3) -0.009(3) -0.004(3) 0.000(3)
C9 0.021(4) 0.027(4) 0.019(4) -0.008(3) 0.004(3) 0.009(3)
C10 0.009(4) 0.036(5) 0.030(4) -0.008(3) 0.001(3) -0.006(3)
C11 0.020(4) 0.033(4) 0.016(3) 0.002(3) -0.004(3) -0.003(3)
C12 0.014(4) 0.025(4) 0.017(3) 0.001(3) 0.009(3) -0.007(3)
C13 0.016(4) 0.023(4) 0.030(4) 0.000(3) 0.000(3) 0.002(3)
C14 0.032(5) 0.031(4) 0.047(5) -0.007(4) 0.013(4) 0.000(4)
C15 0.030(4) 0.035(5) 0.041(5) -0.011(4) 0.006(4) -0.006(4)
C16 0.010(4) 0.031(4) 0.039(4) -0.008(3) 0.001(3) -0.001(3)
C17 0.058(6) 0.032(5) 0.035(5) -0.010(4) -0.012(4) 0.005(4)
C18 0.036(5) 0.027(4) 0.037(5) -0.004(4) 0.008(4) -0.005(4)
C19 0.008(3) 0.020(4) 0.023(3) 0.000(3) 0.004(3) -0.004(3)
C20 0.015(4) 0.023(4) 0.023(4) -0.002(3) -0.003(3) 0.005(3)
C21 0.012(3) 0.029(4) 0.035(4) -0.007(3) -0.005(3) -0.001(3)
C22 0.019(4) 0.059(6) 0.020(3) -0.005(4) -0.001(3) 0.007(4)
C23 0.022(4) 0.037(5) 0.028(4) 0.008(3) 0.003(3) -0.002(4)
C24 0.012(4) 0.030(4) 0.028(4) 0.008(3) 0.006(3) 0.002(3)
C25 0.017(4) 0.026(4) 0.033(4) -0.002(3) -0.007(3) 0.004(3)
C26 0.051(6) 0.038(5) 0.063(7) -0.005(5) 0.003(5) -0.011(5)
C27 0.038(5) 0.046(5) 0.046(5) -0.010(4) 0.000(4) 0.010(4)
C28 0.031(5) 0.026(4) 0.025(4) 0.000(3) -0.003(4) 0.002(4)
C29 0.048(7) 0.073(8) 0.103(9) 0.054(7) -0.017(6) -0.020(6)
C30 0.108(10) 0.062(7) 0.068(8) 0.022(6) 0.039(7) 0.063(7)
C31 0.006(3) 0.025(4) 0.022(3) -0.005(3) 0.004(3) -0.004(3)
C32 0.008(3) 0.028(4) 0.015(3) 0.000(3) 0.006(3) 0.008(3)
C33 0.018(4) 0.019(4) 0.016(3) -0.001(3) 0.002(3) -0.006(3)
C34 0.020(4) 0.019(4) 0.025(3) 0.000(3) 0.002(3) 0.003(3)
C35 0.015(4) 0.009(3) 0.019(3) 0.004(3) 0.000(3) 0.000(3)
C36 0.012(3) 0.022(3) 0.010(3) -0.003(3) -0.001(3) 0.001(3)
C37 0.013(3) 0.015(3) 0.010(3) 0.005(2) -0.002(3) -0.001(3)
C38 0.017(4) 0.018(4) 0.021(3) 0.000(3) -0.001(3) -0.003(3)
C39 0.023(4) 0.021(4) 0.019(4) -0.005(3) 0.002(3) 0.000(3)
C40 0.031(4) 0.020(4) 0.027(4) -0.007(3) -0.003(3) -0.003(3)
C41 0.026(4) 0.018(4) 0.033(4) -0.006(3) -0.010(4) 0.001(3)
C42 0.020(4) 0.021(4) 0.026(4) -0.001(3) -0.006(3) 0.004(3)
C43 0.016(4) 0.033(4) 0.033(4) -0.016(4) -0.006(3) 0.007(3)
C44 0.028(4) 0.027(4) 0.059(6) 0.010(4) -0.003(4) 0.004(4)
C45 0.027(5) 0.060(6) 0.051(5) 0.014(5) 0.002(4) 0.017(5)
C46 0.015(4) 0.024(4) 0.027(4) -0.009(3) -0.004(3) -0.008(3)
C47 0.024(5) 0.106(9) 0.050(6) -0.040(6) 0.009(5) -0.019(5)
C48 0.067(7) 0.040(6) 0.080(7) 0.020(5) -0.055(6) -0.018(5)
C49 0.028(4) 0.006(3) 0.009(3) -0.004(2) -0.002(3) -0.001(3)
C50 0.016(4) 0.019(3) 0.016(3) -0.001(3) 0.007(3) -0.004(3)
C51 0.025(4) 0.025(4) 0.019(3) -0.006(3) 0.003(3) -0.015(3)
C52 0.031(4) 0.019(4) 0.028(4) 0.005(3) 0.011(4) -0.006(3)
C53 0.024(4) 0.026(4) 0.020(4) 0.008(3) 0.003(3) 0.004(3)
C54 0.018(4) 0.020(4) 0.025(4) 0.004(3) -0.001(3) -0.003(3)
C55 0.024(4) 0.025(4) 0.042(5) 0.020(4) -0.009(4) -0.008(3)
C56 0.034(5) 0.027(4) 0.049(5) -0.002(4) -0.021(4) 0.002(4)
C57 0.025(4) 0.043(5) 0.035(4) 0.011(4) 0.002(4) 0.000(4)
C58 0.021(4) 0.022(4) 0.026(4) 0.000(3) -0.001(3) -0.011(3)
C59 0.027(5) 0.047(5) 0.031(4) -0.003(4) -0.008(4) 0.000(4)
C60 0.030(5) 0.038(5) 0.024(4) -0.003(4) -0.017(3) -0.003(4)

loop_
_atom_type_symbol
_atom_type_description
_atom_type_scat_dispersion_real
_atom_type_scat_dispersion_imag
_atom_type_scat_source
C C 0.0033 0.0016 'International Tables Vol C Tables 4.2.6.8 and 6.1.1.4'
H H 0.0000 0.0000 'International Tables Vol C Tables 4.2.6.8 and 6.1.1.4'
Cd Cd -0.8075 1.2024 'International Tables Vol C Tables 4.2.6.8 and 6.1.1.4'
I I -0.4742 1.8119 'International Tables Vol C Tables 4.2.6.8 and 6.1.1.4'

loop_
_geom_angle_atom_site_label_1
_geom_angle_atom_site_label_2
_geom_angle_atom_site_label_3
_geom_angle
Cd2 I1 Cd1 86.51(2)
Cd2 I2 Cd1 86.64(2)
C1 Cd1 I1 135.86(17)
C1 Cd1 I2 130.83(17)
I1 Cd1 I2 93.09(2)
C31 Cd2 I2 130.78(18)
C31 Cd2 I1 135.56(18)
I2 Cd2 I1 93.661(19)
C2 C1 C6 120.0(5)
C2 C1 Cd1 120.5(4)
C6 C1 Cd1 119.5(4)
C3 C2 C1 119.8(6)
C3 C2 C19 124.6(6)
C1 C2 C19 115.6(6)
C4 C3 C2 120.7(6)
C4 C3 H3 119.7
C2 C3 H3 119.7
C3 C4 C5 119.9(6)
C3 C4 H4 120.1
C5 C4 H4 120.1
C6 C5 C4 120.5(6)
C6 C5 H5 119.8
C4 C5 H5 119.8
C5 C6 C1 119.1(6)
C5 C6 C7 123.1(5)
C1 C6 C7 117.7(5)
C12 C7 C8 122.0(6)
C12 C7 C6 118.9(6)
C8 C7 C6 118.7(6)
C9 C8 C7 118.1(6)
C9 C8 C16 118.6(6)
C7 C8 C16 123.3(6)
C8 C9 C10 121.3(7)
C8 C9 H9 119.4
C10 C9 H9 119.4
C9 C10 C11 119.2(7)
C9 C10 H10 120.4
C11 C10 H10 120.4
C12 C11 C10 120.4(7)
C12 C11 H11 119.8
C10 C11 H11 119.8
C7 C12 C11 118.9(6)
C7 C12 C13 122.4(6)
C11 C12 C13 118.7(6)
C12 C13 C14 114.6(6)
C12 C13 C15 110.3(6)
C14 C13 C15 110.8(6)
C12 C13 H13 106.9
C14 C13 H13 106.9
C15 C13 H13 106.9
C13 C14 H14A 109.5
C13 C14 H14B 109.5
H14A C14 H14B 109.5
C13 C14 H14C 109.5
H14A C14 H14C 109.5
H14B C14 H14C 109.5
C13 C15 H15A 109.5
C13 C15 H15B 109.5
H15A C15 H15B 109.5
C13 C15 H15C 109.5
H15A C15 H15C 109.5
H15B C15 H15C 109.5
C8 C16 C18 109.8(6)
C8 C16 C17 112.7(7)
C18 C16 C17 110.9(6)
C8 C16 H16 107.7
C18 C16 H16 107.7
C17 C16 H16 107.7
C16 C17 H17A 109.5
C16 C17 H17B 109.5
H17A C17 H17B 109.5
C16 C17 H17C 109.5
H17A C17 H17C 109.5
H17B C17 H17C 109.5
C16 C18 H18A 109.5
C16 C18 H18B 109.5
H18A C18 H18B 109.5
C16 C18 H18C 109.5
H18A C18 H18C 109.5
H18B C18 H18C 109.5
C24 C19 C20 122.1(6)
C24 C19 C2 118.1(6)
C20 C19 C2 118.9(6)
C19 C20 C21 117.8(6)
C19 C20 C28 122.9(6)
C21 C20 C28 119.3(6)
C22 C21 C20 119.9(7)
C22 C21 H21 120.1
C20 C21 H21 120.1
C21 C22 C23 121.7(6)
C21 C22 H22 119.1
C23 C22 H22 119.1
C24 C23 C22 119.4(7)
C24 C23 H23 120.3
C22 C23 H23 120.3
C23 C24 C19 118.9(7)
C23 C24 C25 119.6(6)
C19 C24 C25 121.2(6)
C27 C25 C26 109.3(7)
C27 C25 C24 111.3(6)
C26 C25 C24 114.3(7)
C27 C25 H25 107.2
C26 C25 H25 107.2
C24 C25 H25 107.2
C25 C26 H26A 109.5
C25 C26 H26B 109.5
H26A C26 H26B 109.5
C25 C26 H26C 109.5
H26A C26 H26C 109.5
H26B C26 H26C 109.5
C25 C27 H27A 109.5
C25 C27 H27B 109.5
H27A C27 H27B 109.5
C25 C27 H27C 109.5
H27A C27 H27C 109.5
H27B C27 H27C 109.5
C29 C28 C30 111.9(9)
C29 C28 C20 112.9(7)
C30 C28 C20 112.6(7)
C29 C28 H28 106.3
C30 C28 H28 106.3
C20 C28 H28 106.3
C28 C29 H29A 109.5
C28 C29 H29B 109.5
H29A C29 H29B 109.5
C28 C29 H29C 109.5
H29A C29 H29C 109.5
H29B C29 H29C 109.5
C28 C30 H30A 109.5
C28 C30 H30B 109.5
H30A C30 H30B 109.5
C28 C30 H30C 109.5
H30A C30 H30C 109.5
H30B C30 H30C 109.5
C32 C31 C36 118.0(5)
C32 C31 Cd2 121.1(5)
C36 C31 Cd2 120.7(5)
C33 C32 C31 119.4(6)
C33 C32 C49 121.2(6)
C31 C32 C49 119.4(5)
C34 C33 C32 121.1(6)
C34 C33 H33 119.4
C32 C33 H33 119.4
C33 C34 C35 120.7(6)
C33 C34 H34 119.7
C35 C34 H34 119.7
C34 C35 C36 119.2(6)
C34 C35 H35 120.4
C36 C35 H35 120.4
C35 C36 C31 121.3(6)
C35 C36 C37 119.3(5)
C31 C36 C37 119.4(5)
C38 C37 C42 121.7(6)
C38 C37 C36 120.2(6)
C42 C37 C36 118.0(6)
C37 C38 C39 118.6(6)
C37 C38 C46 121.9(6)
C39 C38 C46 119.5(6)
C40 C39 C38 120.8(7)
C40 C39 H39 119.6
C38 C39 H39 119.6
C39 C40 C41 119.6(6)
C39 C40 H40 120.2
C41 C40 H40 120.2
C40 C41 C42 122.4(7)
C40 C41 H41 118.8
C42 C41 H41 118.8
C41 C42 C37 116.9(6)
C41 C42 C43 120.6(6)
C37 C42 C43 122.5(6)
C45 C43 C44 110.1(6)
C45 C43 C42 112.6(6)
C44 C43 C42 110.7(6)
C45 C43 H43 107.8
C44 C43 H43 107.8
C42 C43 H43 107.8
C43 C44 H44A 109.5
C43 C44 H44B 109.5
H44A C44 H44B 109.5
C43 C44 H44C 109.5
H44A C44 H44C 109.5
H44B C44 H44C 109.5
C43 C45 H45A 109.5
C43 C45 H45B 109.5
H45A C45 H45B 109.5
C43 C45 H45C 109.5
H45A C45 H45C 109.5
H45B C45 H45C 109.5
C47 C46 C48 110.8(8)
C47 C46 C38 113.9(6)
C48 C46 C38 110.1(6)
C47 C46 H46 107.2
C48 C46 H46 107.2
C38 C46 H46 107.2
C46 C47 H47A 109.5
C46 C47 H47B 109.5
H47A C47 H47B 109.5
C46 C47 H47C 109.5
H47A C47 H47C 109.5
H47B C47 H47C 109.5
C46 C48 H48A 109.5
C46 C48 H48B 109.5
H48A C48 H48B 109.5
C46 C48 H48C 109.5
H48A C48 H48C 109.5
H48B C48 H48C 109.5
C50 C49 C54 121.2(6)
C50 C49 C32 121.1(6)
C54 C49 C32 117.6(6)
C49 C50 C51 118.6(6)
C49 C50 C58 121.8(6)
C51 C50 C58 119.7(6)
C52 C51 C50 121.2(6)
C52 C51 H51 119.4
C50 C51 H51 119.4
C53 C52 C51 120.0(6)
C53 C52 H52 120.0
C51 C52 H52 120.0
C52 C53 C54 120.8(7)
C52 C53 H53 119.6
C54 C53 H53 119.6
C53 C54 C49 118.1(6)
C53 C54 C55 117.6(6)
C49 C54 C55 124.3(6)
C57 C55 C54 111.8(6)
C57 C55 C56 112.1(6)
C54 C55 C56 112.0(7)
C57 C55 H55 106.8
C54 C55 H55 106.8
C56 C55 H55 106.8
C55 C56 H56A 109.5
C55 C56 H56B 109.5
H56A C56 H56B 109.5
C55 C56 H56C 109.5
H56A C56 H56C 109.5
H56B C56 H56C 109.5
C55 C57 H57A 109.5
C55 C57 H57B 109.5
H57A C57 H57B 109.5
C55 C57 H57C 109.5
H57A C57 H57C 109.5
H57B C57 H57C 109.5
C50 C58 C60 111.7(6)
C50 C58 C59 114.3(6)
C60 C58 C59 108.7(6)
C50 C58 H58 107.3
C60 C58 H58 107.3
C59 C58 H58 107.3
C58 C59 H59A 109.5
C58 C59 H59B 109.5
H59A C59 H59B 109.5
C58 C59 H59C 109.5
H59A C59 H59C 109.5
H59B C59 H59C 109.5
C58 C60 H60A 109.5
C58 C60 H60B 109.5
H60A C60 H60B 109.5
C58 C60 H60C 109.5
H60A C60 H60C 109.5
H60B C60 H60C 109.5

loop_
_geom_bond_atom_site_label_1
_geom_bond_atom_site_label_2
_geom_bond_distance
I1 Cd2 2.8045(7)
I1 Cd1 2.8114(7)
I2 Cd2 2.7950(7)
I2 Cd1 2.8144(7)
Cd1 C1 2.146(6)
Cd2 C31 2.117(6)
C1 C2 1.392(9)
C1 C6 1.406(8)
C2 C3 1.388(9)
C2 C19 1.510(9)
C3 C4 1.376(10)
C3 H3 0.9500
C4 C5 1.394(10)
C4 H4 0.9500
C5 C6 1.391(8)
C5 H5 0.9500
C6 C7 1.512(8)
C7 C12 1.390(9)
C7 C8 1.404(9)
C8 C9 1.393(10)
C8 C16 1.524(10)
C9 C10 1.397(10)
C9 H9 0.9500
C10 C11 1.410(10)
C10 H10 0.9500
C11 C12 1.394(9)
C11 H11 0.9500
C12 C13 1.512(9)
C13 C14 1.518(10)
C13 C15 1.537(10)
C13 H13 1.0000
C14 H14A 0.9800
C14 H14B 0.9800
C14 H14C 0.9800
C15 H15A 0.9800
C15 H15B 0.9800
C15 H15C 0.9800
C16 C18 1.522(11)
C16 C17 1.529(11)
C16 H16 1.0000
C17 H17A 0.9800
C17 H17B 0.9800
C17 H17C 0.9800
C18 H18A 0.9800
C18 H18B 0.9800
C18 H18C 0.9800
C19 C24 1.395(9)
C19 C20 1.406(9)
C20 C21 1.418(9)
C20 C28 1.531(10)
C21 C22 1.370(11)
C21 H21 0.9500
C22 C23 1.404(11)
C22 H22 0.9500
C23 C24 1.394(10)
C23 H23 0.9500
C24 C25 1.530(10)
C25 C27 1.512(11)
C25 C26 1.528(12)
C25 H25 1.0000
C26 H26A 0.9800
C26 H26B 0.9800
C26 H26C 0.9800
C27 H27A 0.9800
C27 H27B 0.9800
C27 H27C 0.9800
C28 C29 1.480(12)
C28 C30 1.501(12)
C28 H28 1.0000
C29 H29A 0.9800
C29 H29B 0.9800
C29 H29C 0.9800
C30 H30A 0.9800
C30 H30B 0.9800
C30 H30C 0.9800
C31 C32 1.410(9)
C31 C36 1.410(9)
C32 C33 1.401(9)
C32 C49 1.495(9)
C33 C34 1.375(9)
C33 H33 0.9500
C34 C35 1.376(9)
C34 H34 0.9500
C35 C36 1.399(9)
C35 H35 0.9500
C36 C37 1.519(9)
C37 C38 1.397(9)
C37 C42 1.404(9)
C38 C39 1.404(9)
C38 C46 1.524(9)
C39 C40 1.370(10)
C39 H39 0.9500
C40 C41 1.379(10)
C40 H40 0.9500
C41 C42 1.400(10)
C41 H41 0.9500
C42 C43 1.533(9)
C43 C45 1.512(11)
C43 C44 1.521(10)
C43 H43 1.0000
C44 H44A 0.9800
C44 H44B 0.9800
C44 H44C 0.9800
C45 H45A 0.9800
C45 H45B 0.9800
C45 H45C 0.9800
C46 C47 1.501(11)
C46 C48 1.516(11)
C46 H46 1.0000
C47 H47A 0.9800
C47 H47B 0.9800
C47 H47C 0.9800
C48 H48A 0.9800
C48 H48B 0.9800
C48 H48C 0.9800
C49 C50 1.386(9)
C49 C54 1.411(9)
C50 C51 1.396(9)
C50 C58 1.508(10)
C51 C52 1.382(10)
C51 H51 0.9500
C52 C53 1.375(10)
C52 H52 0.9500
C53 C54 1.405(9)
C53 H53 0.9500
C54 C55 1.527(10)
C55 C57 1.512(11)
C55 C56 1.545(11)
C55 H55 1.0000
C56 H56A 0.9800
C56 H56B 0.9800
C56 H56C 0.9800
C57 H57A 0.9800
C57 H57B 0.9800
C57 H57C 0.9800
C58 C60 1.526(10)
C58 C59 1.535(10)
C58 H58 1.0000
C59 H59A 0.9800
C59 H59B 0.9800
C59 H59C 0.9800
C60 H60A 0.9800
C60 H60B 0.9800
C60 H60C 0.9800
